data_4131794
loop_
_publ_author_name
'Nakamura, Taichi'
'Suzuki, Katsunori'
'Yamashita, Makoto'

_publ_section_title
;
 Aluminabenzene-Rh and -Ir Complexes: Synthesis, Structure, and
 Application toward Catalytic C-H Borylation.
;
_journal_issue 49
_journal_name_full 'Journal of the American Chemical Society'
_journal_page_first 17763
_journal_page_last 17766
_journal_paper_doi 10.1021/jacs.7b11127
_journal_volume 139
_journal_year 2017
_chemical_formula_moiety 'C40 H68 Al Rh Si2'
_chemical_formula_sum 'C40 H68 Al Rh Si2'
_chemical_formula_weight 735.01
_space_group_crystal_system triclinic
_space_group_IT_number 2
_space_group_name_Hall '-P 1'
_space_group_name_H-M_alt 'P -1'
_atom_sites_solution_hydrogens mixed
_audit_creation_method SHELXL-2013
_cell_angle_alpha 88.518(6)
_cell_angle_beta 86.632(7)
_cell_angle_gamma 81.287(6)
_cell_formula_units_Z 2
_cell_length_a 8.7120(15)
_cell_length_b 14.672(3)
_cell_length_c 15.413(3)
_cell_measurement_reflns_used 4876
_cell_measurement_temperature 93(2)
_cell_measurement_theta_max 31.1149
_cell_measurement_theta_min 2.6480
_cell_volume 1943.7(6)
_computing_cell_refinement 'RIGAKU CrystalClear'
_computing_data_collection 'RIGAKU CrystalClear'
_computing_data_reduction 'RIGAKU CrystalClear'
_computing_molecular_graphics 'Yadokari-XG 2009(Wakita Nemoto et al.)'
_computing_publication_material 'Yadokari-XG 2009(Wakita,Nemoto et al.)'
_computing_structure_refinement 'SHELXL-2013 (Sheldrick, 2013)'
_computing_structure_solution SIR-2004
_diffrn_ambient_temperature 93(2)
_diffrn_detector_area_resol_mean 28.5714
_diffrn_measured_fraction_theta_full 0.997
_diffrn_measured_fraction_theta_max 0.995
_diffrn_measurement_device_type 'Rigaku VariMax Saturn'
_diffrn_measurement_method 'omega scans'
_diffrn_radiation_monochromator Confocal
_diffrn_radiation_source 'rotating-anode X-ray tube'
_diffrn_radiation_type MoK\a
_diffrn_radiation_wavelength 0.71075
_diffrn_reflns_av_R_equivalents 0.0643
_diffrn_reflns_av_unetI/netI 0.0881
_diffrn_reflns_Laue_measured_fraction_full 0.997
_diffrn_reflns_Laue_measured_fraction_max 0.995
_diffrn_reflns_limit_h_max 10
_diffrn_reflns_limit_h_min -11
_diffrn_reflns_limit_k_max 19
_diffrn_reflns_limit_k_min -19
_diffrn_reflns_limit_l_max 19
_diffrn_reflns_limit_l_min -19
_diffrn_reflns_number 24267
_diffrn_reflns_point_group_measured_fraction_full 0.997
_diffrn_reflns_point_group_measured_fraction_max 0.995
_diffrn_reflns_theta_full 25.242
_diffrn_reflns_theta_max 27.468
_diffrn_reflns_theta_min 3.019
_exptl_absorpt_coefficient_mu 0.550
_exptl_absorpt_correction_T_max 1.0000
_exptl_absorpt_correction_T_min 0.8896
_exptl_absorpt_correction_type multi-scan
_exptl_absorpt_process_details 'Jacobson, R. (1998) Private communication'
_exptl_crystal_colour Yellow
_exptl_crystal_density_diffrn 1.256
_exptl_crystal_description Platelet
_exptl_crystal_F_000 788
_exptl_crystal_size_max 0.090
_exptl_crystal_size_mid 0.030
_exptl_crystal_size_min 0.010
_refine_diff_density_max 0.838
_refine_diff_density_min -1.012
_refine_diff_density_rms 0.122
_refine_ls_extinction_method none
_refine_ls_goodness_of_fit_ref 1.049
_refine_ls_hydrogen_treatment mixed
_refine_ls_matrix_type full
_refine_ls_number_parameters 428
_refine_ls_number_reflns 8867
_refine_ls_number_restraints 0
_refine_ls_restrained_S_all 1.049
_refine_ls_R_factor_all 0.0830
_refine_ls_R_factor_gt 0.0577
_refine_ls_shift/su_max 0.000
_refine_ls_shift/su_mean 0.000
_refine_ls_structure_factor_coef Fsqd
_refine_ls_weighting_details 'w=1/[\s^2^(Fo^2^)+(0.0454P)^2^+2.6858P] where P=(Fo^2^+2Fc^2^)/3'
_refine_ls_weighting_scheme calc
_refine_ls_wR_factor_gt 0.1155
_refine_ls_wR_factor_ref 0.1299
_reflns_Friedel_coverage 0.000
_reflns_number_gt 6729
_reflns_number_total 8867
_reflns_threshold_expression 'I > 2\s(I)'
_cod_data_source_file ja7b11127_si_002.cif
_cod_data_source_block AlRh
_cod_depositor_comments
;
The following automatic conversions were performed:

data item '_exptl_absorpt_correction_type' value 'Multi-scan' was
changed to 'multi-scan' in accordance with the
/home/saulius/struct/COD-crude-data/automatic-downloads/DataCite-retrospective/ACS/depositions/lib/dictionaries/cif_core.dic
dictionary named 'cif_core.dic' version 2.4.2 last updated on
2011-04-26.

Automatic conversion script
Id: cif_fix_values 6909 2019-04-08 15:41:33Z antanas 
;
_cod_original_cell_volume 1943.8(6)
_cod_database_code 4131794
_shelx_space_group_comment
;
The symmetry employed for this shelxl refinement is uniquely defined
by the following loop, which should always be used as a source of
symmetry information in preference to the above space-group names.
They are only intended as comments.
;
_shelx_estimated_absorpt_t_min 0.952
_shelx_estimated_absorpt_t_max 0.995
_shelxl_version_number 2013-4

loop_
_space_group_symop_operation_xyz
'x, y, z'
'-x, -y, -z'

loop_
_atom_site_label
_atom_site_type_symbol
_atom_site_fract_x
_atom_site_fract_y
_atom_site_fract_z
_atom_site_U_iso_or_equiv
_atom_site_adp_type
_atom_site_occupancy
_atom_site_site_symmetry_order
_atom_site_calc_flag
_atom_site_refinement_flags_posn
_atom_site_refinement_flags_adp
C1 C 0.6052(4) 0.7910(3) 0.8553(2) 0.0170(8) Uani 1 1 d . .
C2 C 0.5320(4) 0.8807(3) 0.8361(2) 0.0162(8) Uani 1 1 d . .
H1 H 0.5026 0.9203 0.8839 0.019 Uiso 1 1 calc R U
C3 C 0.4972(4) 0.9185(3) 0.7511(2) 0.0174(8) Uani 1 1 d . .
H2 H 0.4516 0.9815 0.7487 0.021 Uiso 1 1 calc R U
C4 C 0.5235(4) 0.8719(3) 0.6698(2) 0.0156(7) Uani 1 1 d . .
H3 H 0.4831 0.9051 0.6204 0.019 Uiso 1 1 calc R U
C5 C 0.6019(4) 0.7832(3) 0.6554(2) 0.0165(8) Uani 1 1 d . .
C6 C 0.7226(4) 0.5736(3) 0.7639(2) 0.0168(8) Uani 1 1 d . .
C7 C 0.6096(4) 0.5149(3) 0.7615(2) 0.0182(8) Uani 1 1 d . .
C8 C 0.6498(5) 0.4188(3) 0.7686(2) 0.0197(8) Uani 1 1 d . .
H4 H 0.5702 0.3811 0.7682 0.024 Uiso 1 1 calc R U
C9 C 0.8016(5) 0.3775(3) 0.7762(2) 0.0226(9) Uani 1 1 d . .
C10 C 0.9159(5) 0.4353(3) 0.7763(3) 0.0212(8) Uani 1 1 d . .
H5 H 1.0218 0.4091 0.7808 0.025 Uiso 1 1 calc R U
C11 C 0.8759(4) 0.5309(3) 0.7699(2) 0.0171(8) Uani 1 1 d . .
C12 C 0.4395(4) 0.5529(3) 0.7482(3) 0.0231(9) Uani 1 1 d . .
H6 H 0.4130 0.5371 0.6901 0.035 Uiso 1 1 calc R U
H7 H 0.4231 0.6201 0.7540 0.035 Uiso 1 1 calc R U
H8 H 0.3730 0.5258 0.7921 0.035 Uiso 1 1 calc R U
C13 C 0.8452(5) 0.2747(3) 0.7824(3) 0.0266(9) Uani 1 1 d . .
H9 H 0.7527 0.2467 0.8001 0.040 Uiso 1 1 calc R U
H10 H 0.9238 0.2592 0.8255 0.040 Uiso 1 1 calc R U
H11 H 0.8874 0.2512 0.7256 0.040 Uiso 1 1 calc R U
C14 C 1.0090(5) 0.5885(3) 0.7707(3) 0.0256(9) Uani 1 1 d . .
H12 H 0.9677 0.6539 0.7621 0.038 Uiso 1 1 calc R U
H13 H 1.0869 0.5687 0.7239 0.038 Uiso 1 1 calc R U
H14 H 1.0574 0.5799 0.8268 0.038 Uiso 1 1 calc R U
C15 C 0.3756(5) 0.6474(3) 0.9604(3) 0.0342(11) Uani 1 1 d . .
H21 H 0.2873 0.6237 0.9907 0.051 Uiso 1 1 calc R U
H22 H 0.4653 0.5982 0.9565 0.051 Uiso 1 1 calc R U
H23 H 0.3476 0.6685 0.9018 0.051 Uiso 1 1 calc R U
C16 C 0.4170(4) 0.7281(3) 1.0108(3) 0.0217(8) Uani 1 1 d . .
H15 H 0.4223 0.7079 1.0732 0.026 Uiso 1 1 calc R U
C17 C 0.2862(5) 0.8098(3) 1.0063(3) 0.0322(10) Uani 1 1 d . .
H24 H 0.2817 0.8340 0.9465 0.048 Uiso 1 1 calc R U
H25 H 0.3061 0.8582 1.0449 0.048 Uiso 1 1 calc R U
H26 H 0.1869 0.7896 1.0246 0.048 Uiso 1 1 calc R U
C18 C 0.9319(5) 0.6741(3) 0.9931(3) 0.0298(10) Uani 1 1 d . .
H27 H 0.9438 0.7048 1.0475 0.045 Uiso 1 1 calc R U
H28 H 0.9540 0.7144 0.9437 0.045 Uiso 1 1 calc R U
H29 H 1.0047 0.6162 0.9896 0.045 Uiso 1 1 calc R U
C19 C 0.7649(4) 0.6534(3) 0.9908(3) 0.0209(8) Uani 1 1 d . .
H16 H 0.7629 0.6138 0.9392 0.025 Uiso 1 1 calc R U
C20 C 0.7289(5) 0.5943(3) 1.0714(3) 0.0267(9) Uani 1 1 d . .
H30 H 0.8101 0.5405 1.0751 0.040 Uiso 1 1 calc R U
H31 H 0.6279 0.5737 1.0665 0.040 Uiso 1 1 calc R U
H32 H 0.7258 0.6311 1.1238 0.040 Uiso 1 1 calc R U
C21 C 0.6527(6) 0.8338(3) 1.1409(3) 0.0305(10) Uani 1 1 d . .
H33 H 0.7487 0.7908 1.1486 0.046 Uiso 1 1 calc R U
H34 H 0.5630 0.8042 1.1609 0.046 Uiso 1 1 calc R U
H35 H 0.6540 0.8892 1.1749 0.046 Uiso 1 1 calc R U
C22 C 0.6406(5) 0.8610(3) 1.0438(3) 0.0246(9) Uani 1 1 d . .
H17 H 0.5427 0.9060 1.0401 0.029 Uiso 1 1 calc R U
C23 C 0.7728(5) 0.9134(3) 1.0139(3) 0.0321(10) Uani 1 1 d . .
H36 H 0.7688 0.9680 1.0497 0.048 Uiso 1 1 calc R U
H37 H 0.7621 0.9325 0.9529 0.048 Uiso 1 1 calc R U
H38 H 0.8725 0.8734 1.0199 0.048 Uiso 1 1 calc R U
C24 C 0.8826(5) 0.6078(3) 0.5548(3) 0.0251(9) Uani 1 1 d . .
H39 H 0.9190 0.5432 0.5701 0.038 Uiso 1 1 calc R U
H40 H 0.8967 0.6471 0.6034 0.038 Uiso 1 1 calc R U
H41 H 0.9426 0.6258 0.5031 0.038 Uiso 1 1 calc R U
C25 C 0.7092(5) 0.6195(3) 0.5360(3) 0.0213(8) Uani 1 1 d . .
H18 H 0.6570 0.5895 0.5861 0.026 Uiso 1 1 calc R U
C26 C 0.6850(5) 0.5650(3) 0.4554(3) 0.0307(10) Uani 1 1 d . .
H42 H 0.7281 0.5941 0.4034 0.046 Uiso 1 1 calc R U
H43 H 0.5735 0.5648 0.4501 0.046 Uiso 1 1 calc R U
H44 H 0.7379 0.5015 0.4614 0.046 Uiso 1 1 calc R U
C27 C 0.3059(5) 0.7123(3) 0.5554(3) 0.0295(10) Uani 1 1 d . .
H45 H 0.1988 0.7297 0.5382 0.044 Uiso 1 1 calc R U
H46 H 0.3114 0.7258 0.6170 0.044 Uiso 1 1 calc R U
H47 H 0.3387 0.6462 0.5462 0.044 Uiso 1 1 calc R U
C28 C 0.4142(5) 0.7676(3) 0.5001(3) 0.0206(8) Uani 1 1 d . .
H19 H 0.3747 0.8341 0.5112 0.025 Uiso 1 1 calc R U
C29 C 0.3944(5) 0.7532(3) 0.4032(3) 0.0314(10) Uani 1 1 d . .
H48 H 0.4255 0.6879 0.3896 0.047 Uiso 1 1 calc R U
H49 H 0.4599 0.7904 0.3680 0.047 Uiso 1 1 calc R U
H50 H 0.2853 0.7721 0.3903 0.047 Uiso 1 1 calc R U
C30 C 0.8110(5) 0.7754(3) 0.3801(3) 0.0315(10) Uani 1 1 d . .
H51 H 0.7237 0.7643 0.3466 0.047 Uiso 1 1 calc R U
H52 H 0.8789 0.7169 0.3902 0.047 Uiso 1 1 calc R U
H53 H 0.8702 0.8181 0.3478 0.047 Uiso 1 1 calc R U
C31 C 0.7482(5) 0.8176(3) 0.4683(2) 0.0214(8) Uani 1 1 d . .
H20 H 0.8406 0.8232 0.5023 0.026 Uiso 1 1 calc R U
C32 C 0.6646(5) 0.9166(3) 0.4516(3) 0.0248(9) Uani 1 1 d . .
H54 H 0.7342 0.9512 0.4164 0.037 Uiso 1 1 calc R U
H55 H 0.6361 0.9472 0.5072 0.037 Uiso 1 1 calc R U
H56 H 0.5705 0.9140 0.4204 0.037 Uiso 1 1 calc R U
Al1 Al 0.65435(13) 0.70814(8) 0.75811(7) 0.0150(2) Uani 1 1 d . .
Si1 Si 0.61508(12) 0.75946(7) 0.97428(7) 0.0168(2) Uani 1 1 d . .
Si2 Si 0.62122(12) 0.74591(7) 0.53782(7) 0.0166(2) Uani 1 1 d . .
Rh1 Rh 0.74644(3) 0.88395(2) 0.74078(2) 0.01679(10) Uani 1 1 d . .
C33 C 0.9806(4) 0.8455(3) 0.6862(3) 0.0219(9) Uani 1 1 d . .
H66 H 0.997(4) 0.783(3) 0.661(3) 0.017(10) Uiso 1 1 d . .
C34 C 0.9836(4) 0.8467(3) 0.7768(3) 0.0216(8) Uani 1 1 d . .
H67 H 0.996(5) 0.787(3) 0.804(3) 0.021(11) Uiso 1 1 d . .
C35 C 1.0410(5) 0.9220(3) 0.8253(3) 0.0276(9) Uani 1 1 d . .
H57 H 1.1536 0.9201 0.8106 0.033 Uiso 1 1 calc R U
H58 H 1.0277 0.9095 0.8885 0.033 Uiso 1 1 calc R U
C36 C 0.9568(5) 1.0188(3) 0.8048(3) 0.0278(9) Uani 1 1 d . .
H59 H 0.9439 1.0554 0.8586 0.033 Uiso 1 1 calc R U
H60 H 1.0220 1.0495 0.7619 0.033 Uiso 1 1 calc R U
C37 C 0.7982(5) 1.0184(3) 0.7690(3) 0.0215(8) Uani 1 1 d . .
H68 H 0.702(6) 1.049(4) 0.813(4) 0.060(17) Uiso 1 1 d . .
C38 C 0.7791(4) 1.0120(3) 0.6796(3) 0.0191(8) Uani 1 1 d . .
H65 H 0.677(4) 1.043(2) 0.656(2) 0.008(9) Uiso 1 1 d . .
C39 C 0.9107(5) 1.0010(3) 0.6107(3) 0.0261(9) Uani 1 1 d . .
H61 H 0.9568 1.0587 0.6060 0.031 Uiso 1 1 calc R U
H62 H 0.8684 0.9912 0.5540 0.031 Uiso 1 1 calc R U
C40 C 1.0383(5) 0.9207(3) 0.6295(3) 0.0259(9) Uani 1 1 d . .
H63 H 1.0834 0.8938 0.5737 0.031 Uiso 1 1 calc R U
H64 H 1.1221 0.9444 0.6587 0.031 Uiso 1 1 calc R U

loop_
_atom_site_aniso_label
_atom_site_aniso_U_11
_atom_site_aniso_U_22
_atom_site_aniso_U_33
_atom_site_aniso_U_23
_atom_site_aniso_U_13
_atom_site_aniso_U_12
C1 0.0112(17) 0.0211(19) 0.0182(19) 0.0002(15) 0.0016(14) -0.0020(15)
C2 0.0117(17) 0.0192(19) 0.0189(19) -0.0014(15) 0.0035(14) -0.0077(15)
C3 0.0134(18) 0.0138(18) 0.024(2) 0.0035(15) 0.0002(15) 0.0003(15)
C4 0.0127(17) 0.0181(18) 0.0160(18) 0.0051(15) -0.0036(14) -0.0022(15)
C5 0.0129(17) 0.0160(18) 0.0215(19) 0.0021(15) -0.0005(15) -0.0052(15)
C6 0.0193(19) 0.0155(18) 0.0142(18) 0.0018(14) 0.0019(15) 0.0004(15)
C7 0.0214(19) 0.0196(19) 0.0131(18) 0.0023(15) 0.0008(15) -0.0023(16)
C8 0.026(2) 0.0173(19) 0.0167(19) -0.0021(15) 0.0024(16) -0.0073(16)
C9 0.032(2) 0.022(2) 0.0094(17) -0.0042(15) -0.0009(16) 0.0111(18)
C10 0.0198(19) 0.020(2) 0.023(2) -0.0024(16) -0.0017(16) 0.0005(16)
C11 0.0210(19) 0.0148(18) 0.0139(18) 0.0026(14) 0.0015(15) 0.0013(15)
C12 0.021(2) 0.024(2) 0.024(2) -0.0007(17) 0.0008(17) -0.0037(17)
C13 0.034(2) 0.0138(19) 0.030(2) 0.0016(17) 0.0019(19) 0.0016(18)
C14 0.019(2) 0.024(2) 0.034(2) -0.0015(18) -0.0068(18) -0.0010(17)
C15 0.028(2) 0.040(3) 0.038(3) -0.005(2) 0.000(2) -0.014(2)
C16 0.021(2) 0.025(2) 0.0182(19) 0.0048(16) 0.0005(16) -0.0026(17)
C17 0.021(2) 0.041(3) 0.032(2) 0.003(2) 0.0071(19) 0.001(2)
C18 0.022(2) 0.037(3) 0.030(2) 0.006(2) -0.0010(18) -0.0044(19)
C19 0.021(2) 0.021(2) 0.0193(19) 0.0033(16) -0.0024(16) -0.0007(16)
C20 0.028(2) 0.020(2) 0.031(2) 0.0039(18) 0.0007(18) -0.0020(18)
C21 0.045(3) 0.031(2) 0.016(2) -0.0059(18) -0.0008(19) -0.003(2)
C22 0.030(2) 0.023(2) 0.020(2) 0.0011(17) -0.0013(17) -0.0023(18)
C23 0.035(2) 0.036(3) 0.030(2) 0.001(2) -0.007(2) -0.015(2)
C24 0.024(2) 0.023(2) 0.026(2) -0.0015(17) 0.0036(17) 0.0028(17)
C25 0.025(2) 0.021(2) 0.0182(19) -0.0019(16) 0.0020(16) -0.0052(17)
C26 0.040(3) 0.026(2) 0.027(2) -0.0098(19) 0.000(2) -0.008(2)
C27 0.025(2) 0.028(2) 0.036(3) 0.0013(19) -0.0028(19) -0.0100(19)
C28 0.024(2) 0.0163(19) 0.022(2) -0.0006(16) -0.0038(16) -0.0060(16)
C29 0.038(3) 0.031(2) 0.026(2) -0.0053(19) -0.011(2) -0.003(2)
C30 0.040(3) 0.026(2) 0.026(2) 0.0000(18) 0.016(2) -0.002(2)
C31 0.025(2) 0.022(2) 0.0169(19) 0.0000(16) 0.0030(16) -0.0048(17)
C32 0.027(2) 0.025(2) 0.024(2) 0.0031(17) 0.0008(17) -0.0070(18)
Al1 0.0157(5) 0.0141(5) 0.0151(5) 0.0006(4) 0.0002(4) -0.0022(4)
Si1 0.0174(5) 0.0180(5) 0.0152(5) 0.0004(4) -0.0010(4) -0.0032(4)
Si2 0.0189(5) 0.0158(5) 0.0149(5) -0.0003(4) 0.0009(4) -0.0027(4)
Rh1 0.01629(16) 0.01625(16) 0.01774(16) 0.00108(11) 0.00035(11) -0.00287(12)
C33 0.0103(18) 0.020(2) 0.033(2) 0.0007(18) 0.0091(16) -0.0014(16)
C34 0.0128(18) 0.021(2) 0.031(2) 0.0053(17) -0.0009(16) -0.0017(16)
C35 0.018(2) 0.036(2) 0.030(2) 0.0036(19) -0.0058(17) -0.0101(19)
C36 0.025(2) 0.027(2) 0.034(2) -0.0025(19) -0.0062(18) -0.0095(18)
C37 0.022(2) 0.0142(18) 0.031(2) 0.0007(16) -0.0020(17) -0.0092(16)
C38 0.0184(19) 0.0141(18) 0.025(2) 0.0036(16) -0.0009(16) -0.0052(16)
C39 0.024(2) 0.030(2) 0.026(2) 0.0058(18) -0.0009(17) -0.0098(18)
C40 0.020(2) 0.027(2) 0.029(2) 0.0042(18) 0.0043(17) -0.0045(18)

loop_
_atom_type_symbol
_atom_type_description
_atom_type_scat_dispersion_real
_atom_type_scat_dispersion_imag
_atom_type_scat_source
C C 0.0033 0.0016 'International Tables Vol C Tables 4.2.6.8 and 6.1.1.4'
H H 0.0000 0.0000 'International Tables Vol C Tables 4.2.6.8 and 6.1.1.4'
Al Al 0.0645 0.0514 'International Tables Vol C Tables 4.2.6.8 and 6.1.1.4'
Si Si 0.0817 0.0704 'International Tables Vol C Tables 4.2.6.8 and 6.1.1.4'
Rh Rh -1.1178 0.9187 'International Tables Vol C Tables 4.2.6.8 and 6.1.1.4'

loop_
_geom_angle_atom_site_label_1
_geom_angle_atom_site_label_2
_geom_angle_atom_site_label_3
_geom_angle
C2 C1 Si1 115.7(3)
C2 C1 Al1 116.6(3)
Si1 C1 Al1 126.9(2)
C2 C1 Rh1 63.3(2)
Si1 C1 Rh1 138.36(18)
Al1 C1 Rh1 75.81(12)
C1 C2 C3 126.5(3)
C1 C2 Rh1 83.8(2)
C3 C2 Rh1 65.18(19)
C1 C2 H1 116.8
C3 C2 H1 116.8
Rh1 C2 H1 125.9
C4 C3 C2 127.4(3)
C4 C3 Rh1 77.7(2)
C2 C3 Rh1 77.4(2)
C4 C3 H2 116.3
C2 C3 H2 116.3
Rh1 C3 H2 119.1
C5 C4 C3 127.0(3)
C5 C4 Rh1 81.6(2)
C3 C4 Rh1 65.1(2)
C5 C4 H3 116.5
C3 C4 H3 116.5
Rh1 C4 H3 129.4
C4 C5 Si2 115.3(3)
C4 C5 Al1 116.4(3)
Si2 C5 Al1 127.8(2)
C4 C5 Rh1 65.3(2)
Si2 C5 Rh1 132.90(17)
Al1 C5 Rh1 77.05(13)
C11 C6 C7 116.3(3)
C11 C6 Al1 125.3(3)
C7 C6 Al1 118.5(3)
C8 C7 C6 121.3(4)
C8 C7 C12 117.4(3)
C6 C7 C12 121.3(3)
C9 C8 C7 121.8(4)
C9 C8 H4 119.1
C7 C8 H4 119.1
C8 C9 C10 117.5(4)
C8 C9 C13 121.9(4)
C10 C9 C13 120.6(4)
C11 C10 C9 120.7(4)
C11 C10 H5 119.6
C9 C10 H5 119.6
C6 C11 C10 122.4(4)
C6 C11 C14 120.6(3)
C10 C11 C14 117.0(3)
C7 C12 H6 109.5
C7 C12 H7 109.5
H6 C12 H7 109.5
C7 C12 H8 109.5
H6 C12 H8 109.5
H7 C12 H8 109.5
C9 C13 H9 109.5
C9 C13 H10 109.5
H9 C13 H10 109.5
C9 C13 H11 109.5
H9 C13 H11 109.5
H10 C13 H11 109.5
C11 C14 H12 109.5
C11 C14 H13 109.5
H12 C14 H13 109.5
C11 C14 H14 109.5
H12 C14 H14 109.5
H13 C14 H14 109.5
C16 C15 H21 109.5
C16 C15 H22 109.5
H21 C15 H22 109.5
C16 C15 H23 109.5
H21 C15 H23 109.5
H22 C15 H23 109.5
C17 C16 C15 109.6(4)
C17 C16 Si1 112.9(3)
C15 C16 Si1 112.7(3)
C17 C16 H15 107.1
C15 C16 H15 107.1
Si1 C16 H15 107.1
C16 C17 H24 109.5
C16 C17 H25 109.5
H24 C17 H25 109.5
C16 C17 H26 109.5
H24 C17 H26 109.5
H25 C17 H26 109.5
C19 C18 H27 109.5
C19 C18 H28 109.5
H27 C18 H28 109.5
C19 C18 H29 109.5
H27 C18 H29 109.5
H28 C18 H29 109.5
C18 C19 C20 108.9(3)
C18 C19 Si1 113.9(3)
C20 C19 Si1 114.1(3)
C18 C19 H16 106.4
C20 C19 H16 106.4
Si1 C19 H16 106.4
C19 C20 H30 109.5
C19 C20 H31 109.5
H30 C20 H31 109.5
C19 C20 H32 109.5
H30 C20 H32 109.5
H31 C20 H32 109.5
C22 C21 H33 109.5
C22 C21 H34 109.5
H33 C21 H34 109.5
C22 C21 H35 109.5
H33 C21 H35 109.5
H34 C21 H35 109.5
C23 C22 C21 109.9(4)
C23 C22 Si1 115.8(3)
C21 C22 Si1 112.3(3)
C23 C22 H17 106.0
C21 C22 H17 106.0
Si1 C22 H17 106.0
C22 C23 H36 109.5
C22 C23 H37 109.5
H36 C23 H37 109.5
C22 C23 H38 109.5
H36 C23 H38 109.5
H37 C23 H38 109.5
C25 C24 H39 109.5
C25 C24 H40 109.5
H39 C24 H40 109.5
C25 C24 H41 109.5
H39 C24 H41 109.5
H40 C24 H41 109.5
C26 C25 C24 110.7(3)
C26 C25 Si2 117.1(3)
C24 C25 Si2 110.5(3)
C26 C25 H18 105.9
C24 C25 H18 105.9
Si2 C25 H18 105.9
C25 C26 H42 109.5
C25 C26 H43 109.5
H42 C26 H43 109.5
C25 C26 H44 109.5
H42 C26 H44 109.5
H43 C26 H44 109.5
C28 C27 H45 109.5
C28 C27 H46 109.5
H45 C27 H46 109.5
C28 C27 H47 109.5
H45 C27 H47 109.5
H46 C27 H47 109.5
C29 C28 C27 109.4(3)
C29 C28 Si2 116.7(3)
C27 C28 Si2 111.7(3)
C29 C28 H19 106.1
C27 C28 H19 106.1
Si2 C28 H19 106.1
C28 C29 H48 109.5
C28 C29 H49 109.5
H48 C29 H49 109.5
C28 C29 H50 109.5
H48 C29 H50 109.5
H49 C29 H50 109.5
C31 C30 H51 109.5
C31 C30 H52 109.5
H51 C30 H52 109.5
C31 C30 H53 109.5
H51 C30 H53 109.5
H52 C30 H53 109.5
C30 C31 C32 108.4(3)
C30 C31 Si2 115.1(3)
C32 C31 Si2 112.1(3)
C30 C31 H20 106.9
C32 C31 H20 106.9
Si2 C31 H20 106.9
C31 C32 H54 109.5
C31 C32 H55 109.5
H54 C32 H55 109.5
C31 C32 H56 109.5
H54 C32 H56 109.5
H55 C32 H56 109.5
C1 Al1 C5 105.38(16)
C1 Al1 C6 127.01(16)
C5 Al1 C6 127.34(16)
C1 Al1 Rh1 62.30(11)
C5 Al1 Rh1 60.75(11)
C6 Al1 Rh1 146.36(12)
C1 Si1 C19 110.53(17)
C1 Si1 C16 106.23(17)
C19 Si1 C16 107.52(18)
C1 Si1 C22 112.77(17)
C19 Si1 C22 113.85(19)
C16 Si1 C22 105.38(18)
C25 Si2 C5 107.64(17)
C25 Si2 C31 110.41(18)
C5 Si2 C31 111.47(17)
C25 Si2 C28 112.92(17)
C5 Si2 C28 104.62(17)
C31 Si2 C28 109.65(18)
C38 Rh1 C37 38.31(15)
C38 Rh1 C3 93.68(14)
C37 Rh1 C3 96.96(15)
C38 Rh1 C34 95.78(15)
C37 Rh1 C34 80.54(16)
C3 Rh1 C34 160.84(15)
C38 Rh1 C33 81.06(15)
C37 Rh1 C33 90.11(16)
C3 Rh1 C33 161.13(16)
C34 Rh1 C33 37.80(16)
C38 Rh1 C2 118.34(14)
C37 Rh1 C2 99.17(15)
C3 Rh1 C2 37.39(13)
C34 Rh1 C2 123.90(15)
C33 Rh1 C2 157.86(14)
C38 Rh1 C4 94.35(14)
C37 Rh1 C4 119.20(14)
C3 Rh1 C4 37.20(13)
C34 Rh1 C4 157.06(15)
C33 Rh1 C4 124.70(15)
C2 Rh1 C4 67.60(13)
C38 Rh1 C5 115.31(14)
C37 Rh1 C5 149.75(14)
C3 Rh1 C5 64.94(13)
C34 Rh1 C5 124.55(14)
C33 Rh1 C5 100.82(14)
C2 Rh1 C5 81.13(12)
C4 Rh1 C5 33.08(12)
C38 Rh1 C1 150.48(14)
C37 Rh1 C1 121.00(14)
C3 Rh1 C1 64.33(13)
C34 Rh1 C1 100.50(14)
C33 Rh1 C1 125.98(14)
C2 Rh1 C1 32.89(12)
C4 Rh1 C1 79.92(12)
C5 Rh1 C1 74.60(12)
C38 Rh1 Al1 157.43(11)
C37 Rh1 Al1 162.62(12)
C3 Rh1 Al1 78.43(10)
C34 Rh1 Al1 98.26(11)
C33 Rh1 Al1 99.55(11)
C2 Rh1 Al1 66.93(9)
C4 Rh1 Al1 66.55(9)
C5 Rh1 Al1 42.20(9)
C1 Rh1 Al1 41.90(9)
C34 C33 C40 121.3(4)
C34 C33 Rh1 71.0(2)
C40 C33 Rh1 113.3(3)
C34 C33 H66 115(2)
C40 C33 H66 115(2)
Rh1 C33 H66 113(2)
C33 C34 C35 123.4(4)
C33 C34 Rh1 71.2(2)
C35 C34 Rh1 112.7(3)
C33 C34 H67 114(3)
C35 C34 H67 116(3)
Rh1 C34 H67 110(2)
C34 C35 C36 113.7(3)
C34 C35 H57 108.8
C36 C35 H57 108.8
C34 C35 H58 108.8
C36 C35 H58 108.8
H57 C35 H58 107.7
C37 C36 C35 113.0(3)
C37 C36 H59 109.0
C35 C36 H59 109.0
C37 C36 H60 109.0
C35 C36 H60 109.0
H59 C36 H60 107.8
C38 C37 C36 121.9(4)
C38 C37 Rh1 70.1(2)
C36 C37 Rh1 114.7(3)
C38 C37 H68 121(3)
C36 C37 H68 113(3)
Rh1 C37 H68 105(3)
C37 C38 C39 124.5(4)
C37 C38 Rh1 71.6(2)
C39 C38 Rh1 112.2(3)
C37 C38 H65 118(2)
C39 C38 H65 112(2)
Rh1 C38 H65 110(2)
C38 C39 C40 113.2(3)
C38 C39 H61 108.9
C40 C39 H61 108.9
C38 C39 H62 108.9
C40 C39 H62 108.9
H61 C39 H62 107.7
C33 C40 C39 113.2(3)
C33 C40 H63 108.9
C39 C40 H63 108.9
C33 C40 H64 108.9
C39 C40 H64 108.9
H63 C40 H64 107.8

loop_
_geom_bond_atom_site_label_1
_geom_bond_atom_site_label_2
_geom_bond_distance
C1 C2 1.405(5)
C1 Si1 1.884(4)
C1 Al1 1.940(4)
C1 Rh1 2.572(4)
C2 C3 1.439(5)
C2 Rh1 2.313(3)
C2 H1 0.9500
C3 C4 1.433(5)
C3 Rh1 2.151(4)
C3 H2 0.9500
C4 C5 1.391(5)
C4 Rh1 2.316(4)
C4 H3 0.9500
C5 Si2 1.898(4)
C5 Al1 1.942(4)
C5 Rh1 2.522(4)
C6 C11 1.394(5)
C6 C7 1.406(5)
C6 Al1 1.974(4)
C7 C8 1.404(5)
C7 C12 1.526(5)
C8 C9 1.379(5)
C8 H4 0.9500
C9 C10 1.403(6)
C9 C13 1.500(5)
C10 C11 1.395(5)
C10 H5 0.9500
C11 C14 1.536(5)
C12 H6 0.9800
C12 H7 0.9800
C12 H8 0.9800
C13 H9 0.9800
C13 H10 0.9800
C13 H11 0.9800
C14 H12 0.9800
C14 H13 0.9800
C14 H14 0.9800
C15 C16 1.532(6)
C15 H21 0.9800
C15 H22 0.9800
C15 H23 0.9800
C16 C17 1.527(5)
C16 Si1 1.903(4)
C16 H15 1.0000
C17 H24 0.9800
C17 H25 0.9800
C17 H26 0.9800
C18 C19 1.533(5)
C18 H27 0.9800
C18 H28 0.9800
C18 H29 0.9800
C19 C20 1.541(5)
C19 Si1 1.895(4)
C19 H16 1.0000
C20 H30 0.9800
C20 H31 0.9800
C20 H32 0.9800
C21 C22 1.544(5)
C21 H33 0.9800
C21 H34 0.9800
C21 H35 0.9800
C22 C23 1.523(6)
C22 Si1 1.904(4)
C22 H17 1.0000
C23 H36 0.9800
C23 H37 0.9800
C23 H38 0.9800
C24 C25 1.538(5)
C24 H39 0.9800
C24 H40 0.9800
C24 H41 0.9800
C25 C26 1.535(5)
C25 Si2 1.897(4)
C25 H18 1.0000
C26 H42 0.9800
C26 H43 0.9800
C26 H44 0.9800
C27 C28 1.541(5)
C27 H45 0.9800
C27 H46 0.9800
C27 H47 0.9800
C28 C29 1.537(5)
C28 Si2 1.906(4)
C28 H19 1.0000
C29 H48 0.9800
C29 H49 0.9800
C29 H50 0.9800
C30 C31 1.544(5)
C30 H51 0.9800
C30 H52 0.9800
C30 H53 0.9800
C31 C32 1.545(5)
C31 Si2 1.906(4)
C31 H20 1.0000
C32 H54 0.9800
C32 H55 0.9800
C32 H56 0.9800
Al1 Rh1 2.8168(12)
Rh1 C38 2.131(4)
Rh1 C37 2.150(4)
Rh1 C34 2.157(4)
Rh1 C33 2.159(4)
C33 C34 1.398(6)
C33 C40 1.518(5)
C33 H66 0.99(4)
C34 C35 1.511(6)
C34 H67 0.96(4)
C35 C36 1.532(6)
C35 H57 0.9900
C35 H58 0.9900
C36 C37 1.519(5)
C36 H59 0.9900
C36 H60 0.9900
C37 C38 1.405(6)
C37 H68 1.09(5)
C38 C39 1.509(5)
C38 H65 1.02(4)
C39 C40 1.526(6)
C39 H61 0.9900
C39 H62 0.9900
C40 H63 0.9900
C40 H64 0.9900

loop_
_geom_torsion_atom_site_label_1
_geom_torsion_atom_site_label_2
_geom_torsion_atom_site_label_3
_geom_torsion_atom_site_label_4
_geom_torsion
Si1 C1 C2 C3 -174.0(3)
Al1 C1 C2 C3 -3.4(5)
Rh1 C1 C2 C3 52.7(3)
Si1 C1 C2 Rh1 133.3(2)
Al1 C1 C2 Rh1 -56.1(2)
C1 C2 C3 C4 2.9(6)
Rh1 C2 C3 C4 63.5(3)
C1 C2 C3 Rh1 -60.6(4)
C2 C3 C4 C5 -6.8(6)
Rh1 C3 C4 C5 56.6(4)
C2 C3 C4 Rh1 -63.4(3)
C3 C4 C5 Si2 -177.6(3)
Rh1 C4 C5 Si2 -127.7(2)
C3 C4 C5 Al1 9.8(5)
Rh1 C4 C5 Al1 59.8(2)
C3 C4 C5 Rh1 -50.0(3)
C11 C6 C7 C8 2.6(5)
Al1 C6 C7 C8 -177.6(3)
C11 C6 C7 C12 -175.4(3)
Al1 C6 C7 C12 4.4(5)
C6 C7 C8 C9 -1.5(6)
C12 C7 C8 C9 176.6(3)
C7 C8 C9 C10 -0.2(5)
C7 C8 C9 C13 -179.0(4)
C8 C9 C10 C11 0.7(6)
C13 C9 C10 C11 179.5(4)
C7 C6 C11 C10 -2.1(5)
Al1 C6 C11 C10 178.1(3)
C7 C6 C11 C14 178.5(3)
Al1 C6 C11 C14 -1.3(5)
C9 C10 C11 C6 0.6(6)
C9 C10 C11 C14 179.9(4)
C2 C1 Si1 C19 -163.2(3)
Al1 C1 Si1 C19 27.4(3)
Rh1 C1 Si1 C19 -85.2(3)
C2 C1 Si1 C16 80.4(3)
Al1 C1 Si1 C16 -89.0(3)
Rh1 C1 Si1 C16 158.5(3)
C2 C1 Si1 C22 -34.5(3)
Al1 C1 Si1 C22 156.1(2)
Rh1 C1 Si1 C22 43.5(3)
C18 C19 Si1 C1 83.3(3)
C20 C19 Si1 C1 -150.7(3)
C18 C19 Si1 C16 -161.1(3)
C20 C19 Si1 C16 -35.2(3)
C18 C19 Si1 C22 -44.8(3)
C20 C19 Si1 C22 81.2(3)
C26 C25 Si2 C5 159.3(3)
C24 C25 Si2 C5 -72.8(3)
C26 C25 Si2 C31 -78.8(3)
C24 C25 Si2 C31 49.1(3)
C26 C25 Si2 C28 44.3(4)
C24 C25 Si2 C28 172.3(3)
C4 C5 Si2 C25 -173.3(3)
Al1 C5 Si2 C25 -1.8(3)
Rh1 C5 Si2 C25 107.7(2)
C4 C5 Si2 C31 65.4(3)
Al1 C5 Si2 C31 -123.0(2)
Rh1 C5 Si2 C31 -13.5(3)
C4 C5 Si2 C28 -53.0(3)
Al1 C5 Si2 C28 118.6(2)
Rh1 C5 Si2 C28 -132.0(2)
C40 C33 C34 C35 1.0(6)
Rh1 C33 C34 C35 -105.3(4)
C40 C33 C34 Rh1 106.3(4)
C33 C34 C35 C36 56.0(5)
Rh1 C34 C35 C36 -25.8(4)
C34 C35 C36 C37 21.7(5)
C35 C36 C37 C38 -88.7(5)
C35 C36 C37 Rh1 -7.6(5)
C36 C37 C38 C39 2.7(6)
Rh1 C37 C38 C39 -104.7(4)
C36 C37 C38 Rh1 107.4(4)
C37 C38 C39 C40 52.5(5)
Rh1 C38 C39 C40 -29.9(4)
C34 C33 C40 C39 -90.8(5)
Rh1 C33 C40 C39 -9.6(5)
C38 C39 C40 C33 25.7(5)
